data_2001375
loop_
_publ_author_name
'Iiskola, E.'
'Pelkonen, A.'
'Kakkonen, H. J.'
'Ahlgr\'en, M.'
'Pakkanen, T. A.'
'Pursiainen, J.'

_publ_section_title
;Structure of
 \m-oxo-bis[trichloro(2,2-diisobutyl-1,3-dimethoxypropane-<i>O</i>,<i>O</i>')titanium(IV)]
;
_journal_issue 9
_journal_name_full 'Acta Crystallographica Section C'
_journal_page_first 1607
_journal_page_last 1609
_journal_paper_doi 10.1107/S0108270193002148
_journal_volume 49
_journal_year 1993
_chemical_formula_sum 'C26 H56 Cl6 O5 Ti2'
_chemical_formula_weight 757.2
_symmetry_cell_setting orthorhombic
_symmetry_space_group_name_Hall '-P 2ac 2ab'
_symmetry_space_group_name_H-M 'P b c a'
_atom_type_scat_source IntTabIV
_cell_angle_alpha 90.
_cell_angle_beta 90.
_cell_angle_gamma 90.
_cell_formula_units_Z 8
_cell_length_a 18.98(3)
_cell_length_b 13.24(2)
_cell_length_c 30.18(5)
_cell_measurement_reflns_used 25
_cell_measurement_temperature 294
_cell_measurement_theta_max 12.5
_cell_measurement_theta_min 7
_cell_volume 7584(2)
_diffrn_measurement_device 'Nicolet R3m'
_diffrn_measurement_method \w
_diffrn_radiation_type MoK\a
_diffrn_radiation_wavelength 0.71073
_diffrn_reflns_av_R_equivalents 0.0149
_diffrn_reflns_limit_h_max 23
_diffrn_reflns_limit_h_min 0
_diffrn_reflns_limit_k_max 16
_diffrn_reflns_limit_k_min 0
_diffrn_reflns_limit_l_max 36
_diffrn_reflns_limit_l_min 0
_diffrn_reflns_number 7381
_diffrn_reflns_theta_max 25
_diffrn_standards_decay_% 3
_diffrn_standards_interval_count 99
_diffrn_standards_number 1
_exptl_absorpt_coefficient_mu 0.873
_exptl_absorpt_correction_type none
_exptl_crystal_colour Yellow
_exptl_crystal_density_diffrn 1.327
_exptl_crystal_description prism
_exptl_crystal_size_max 0.8
_exptl_crystal_size_mid 0.6
_exptl_crystal_size_min 0.2
_refine_diff_density_max 0.40
_refine_diff_density_min -0.34
_refine_ls_goodness_of_fit_obs 1.17
_refine_ls_hydrogen_treatment noref
_refine_ls_number_parameters 352
_refine_ls_number_reflns 2233
_refine_ls_R_factor_obs 0.049
_refine_ls_shift/esd_max 0.001
_refine_ls_structure_factor_coef F
_refine_ls_weighting_details 'w = 1/[\s^2^(F) + 0.0005(F)^2^]'
_refine_ls_weighting_scheme calc
_refine_ls_wR_factor_obs 0.052
_reflns_number_observed 2233
_reflns_number_total 6633
_reflns_observed_criterion I>=3\s(I)
_cod_data_source_file ab1051.cif
_cod_data_source_block ab1051_structure_1_of_1
_cod_depositor_comments
;
The following automatic conversions were performed:

'_refine_ls_weighting_scheme' value '1/[\s^2^(F) + 0.0005(F)^2^]' was
changed to 'calc'. New tag '_refine_ls_weighting_details' was
created. The value of the new tag was set to 'w = 1/[\s^2^(F) +
0.0005(F)^2^]'.

Automatic conversion script
Id: cif_fix_values 3143 2015-03-26 13:38:13Z robertas 
;
_cod_original_cell_volume 7583(12)
_cod_database_code 2001375

loop_
_atom_site_label
_atom_site_fract_x
_atom_site_fract_y
_atom_site_fract_z
_atom_site_U_iso_or_equiv
Ti(1) .38760(10) .00070(10) .37340(10) .0340(10)
Ti(2) .51190(10) .20280(10) .37260(10) .0330(10)
Cl(1) .44990(10) -.1204(2) .41200(10) .0480(10)
Cl(2) .3323(2) .0645(3) .43320(10) .0710(10)
Cl(3) .3257(2) .0931(2) .32220(10) .0580(10)
Cl(1B) .42900(10) .2977(2) .40900(10) .0510(10)
Cl(2B) .4803(2) .2549(2) .30430(10) .0540(10)
Cl(3B) .61430(10) .1237(2) .34790(10) .0510(10)
O .4602(3) .0891(4) .3734(2) .031(2)
O(1) .4255(3) -.0832(5) .3161(2) .031(2)
O(2) .3052(3) -.1117(5) .3678(2) .035(2)
C(1) .4950(5) -.0525(8) .3002(3) .058(4)
C(2) .3825(5) -.1214(8) .2793(3) .036(3)
C(3) .3269(5) -.1946(8) .2957(3) .031(3)
C(4) .2724(5) -.1433(7) .3266(3) .035(3)
C(5) .2727(6) -.1589(9) .4054(3) .061(5)
C(6) .2858(5) -.2372(7) .2544(3) .039(4)
C(7) .2228(5) -.1804(10) .2343(3) .053(4)
C(8) .2433(7) -.0802(10) .2117(4) .082(6)
C(9) .1869(6) -.2517(11) .2017(3) .087(6)
C(10) .3601(5) -.2855(7) .3216(3) .037(4)
C(11) .4122(5) -.3541(8) .2958(3) .041(4)
C(12) .4866(6) -.3410(8) .3130(4) .062(5)
C(13) .3895(7) -.4633(8) .2994(4) .072(5)
O(1B) .5561(3) .1793(5) .4383(2) .035(2)
O(2B) .5803(3) .3383(5) .3793(2) .037(2)
C(1B) .5214(6) .1084(9) .4666(3) .069(5)
C(2B) .6286(5) .1959(8) .4519(3) .040(4)
C(3B) .6500(5) .3058(8) .4470(3) .030(5)
C(4B) .6503(5) .3398(8) .3987(3) .041(4)
C(5B) .5577(6) .4361(8) .3639(3) .062(5)
C(6B) .5995(5) .3765(7) .4738(3) .040(4)
C(7B) .5930(5) .3602(8) .5239(3) .042(4)
C(8B) .5162(6) .3652(9) .5378(3) .068(5)
C(9B) .6345(6) .4363(10) .5504(3) .085(6)
C(10B) .7275(5) .3190(8) .4647(3) .047(4)
C(11B) .7874(6) .2647(11) .4400(4) .064(5)
C(12B) .8506(7) .3294(12) .4367(6) .133(9)
C(13B) .8101(8) .1734(13) .4674(6) .149(10)
H(1A) .5225 -.0278 .3246 ?
H(1B) .4898 -.0001 .2785 ?
H(1C) .5184 -.1094 .2871 ?
H(2A) .3598 -.0655 .2650 ?
H(2B) .4125 -.1554 .2586 ?
H(4A) .2352 -.1901 .3330 ?
H(4B) .2533 -.0851 .3119 ?
H(5A) .2956 -.1365 .4320 ?
H(5B) .2771 -.2309 .4029 ?
H(5C) .2238 -.1408 .4065 ?
H(6A) .2685 -.3025 .2628 ?
H(6B) .3200 -.2444 .2312 ?
H(7) .1916 -.1608 .2578 ?
H(8A) .2658 -.0367 .2329 ?
H(8B) .2016 -.0479 .2006 ?
H(8C) .2751 -.0934 .1876 ?
H(9A) .1473 -.2183 .1884 ?
H(9B) .1711 -.3108 .2171 ?
H(9C) .2197 -.2710 .1790 ?
H(10A) .3222 -.3276 .3317 ?
H(10B) .3849 -.2584 .3466 ?
H(11) .4119 -.3346 .2651 ?
H(12A) .5003 -.2714 .3104 ?
H(12B) .5183 -.3822 .2960 ?
H(12C) .4884 -.3610 .3435 ?
H(13A) .3424 -.4702 .2883 ?
H(13B) .3909 -.4839 .3299 ?
H(13C) .4207 -.5051 .2824 ?
H(1BA) .4737 .0993 .4569 ?
H(1BB) .5215 .1335 .4965 ?
H(1BC) .5458 .0449 .4656 ?
H(2BA) .6337 .1761 .4823 ?
H(2BB) .6589 .1554 .4337 ?
H(4BA) .6803 .2955 .3820 ?
H(4BB) .6684 .4075 .3971 ?
H(5BA) .5114 .4308 .3514 ?
H(5BB) .5899 .4602 .3418 ?
H(5BC) .5568 .4825 .3883 ?
H(6BA) .5533 .3689 .4613 ?
H(6BB) .6156 .4445 .4693 ?
H(7B) .6121 .2944 .5299 ?
H(8BA) .4895 .3173 .5208 ?
H(8BB) .4979 .4318 .5328 ?
H(8BC) .5126 .3489 .5687 ?
H(9BA) .6830 .4340 .5415 ?
H(9BB) .6309 .4200 .5813 ?
H(9BC) .6162 .5030 .5454 ?
H(10C) .7284 .2941 .4945 ?
H(10D) .7377 .3900 .4646 ?
H(11B) .7702 .2485 .4109 ?
H(12D) .8404 .3888 .4197 ?
H(12E) .8878 .2920 .4228 ?
H(12F) .8650 .3488 .4660 ?
H(13D) .7711 .1278 .4708 ?
H(13E) .8253 .1961 .4961 ?
H(13F) .8482 .1393 .4528 ?

loop_
_geom_angle_atom_site_label_1
_geom_angle_atom_site_label_2
_geom_angle_atom_site_label_3
_geom_angle
_geom_angle_publ_flag
Cl(1) Ti(1) Cl(2) 95.50(10) yes
Cl(2) Ti(1) Cl(3) 95.80(10) yes
Cl(2) Ti(1) O 96.5(2) yes
Cl(1) Ti(1) O(1) 82.9(2) yes
Cl(3) Ti(1) O(1) 84.6(2) yes
Cl(1) Ti(1) O(2) 86.1(2) yes
Cl(3) Ti(1) O(2) 86.7(2) yes
O(1) Ti(1) O(2) 79.9(2) yes
Cl(1B) Ti(2) Cl(3B) 166.30(10) yes
Cl(1B) Ti(2) O 94.4(2) yes
Cl(3B) Ti(2) O 94.8(2) yes
Cl(2B) Ti(2) O(1B) 168.3(2) yes
O Ti(2) O(1B) 94.5(2) yes
Cl(2B) Ti(2) O(2B) 89.5(2) yes
O Ti(2) O(2B) 173.4(2) yes
Ti(1) O Ti(2) 163.4(4) yes
Ti(1) O(1) C(2) 126.4(5) yes
Ti(1) O(2) C(4) 125.1(5) yes
C(4) O(2) C(5) 111.6(7) no
C(2) C(3) C(4) 112.4(8) no
C(4) C(3) C(6) 107.6(7) no
C(4) C(3) C(10) 107.9(7) no
O(2) C(4) C(3) 110.8(7) no
C(6) C(7) C(8) 113.5(9) no
C(8) C(7) C(9) 111.1(9) no
C(10) C(11) C(12) 110.7(8) no
C(12) C(11) C(13) 110.5(9) no
Ti(2) O(1B) C(2B) 127.0(5) yes
Ti(2) O(2B) C(4B) 125.6(5) yes
C(4B) O(2B) C(5B) 112.9(7) no
C(2B) C(3B) C(4B) 112.1(8) no
C(4B) C(3B) C(6B) 108.7(8) no
C(4B) C(3B) C(10B) 106.6(7) no
O(2B) C(4B) C(3B) 112.1(7) no
C(6B) C(7B) C(8B) 110.1(8) no
C(8B C(7B) C(9B) 109.0(9) no
C(10B) C(11B) C(12B) 111.2(11) no
C(12B) C(11B) C(13B) 105.5(11) no
Cl(1) Ti(1) Cl(3) 166.50(10) yes
Cl(1) Ti(1) O 93.4(2) yes
Cl(3) Ti(1) O 92.7(2) yes
Cl(2) Ti(1) O(1) 169.0(2) yes
O Ti(1) O(1) 94.5(2) yes
Cl(2) Ti(1) O(2) 89.1(2) yes
O Ti(1) O(2) 174.4(2) yes
Cl(1B) Ti(2) Cl(2B) 95.10(10) yes
Cl(2B) Ti(2) Cl(3B) 93.70(10) yes
Cl(2B) Ti(2) O 97.1(2) yes
Cl(1B) Ti(2) O(1B) 84.6(2) yes
Cl(3B) Ti(2) O(1B) 84.6(2) yes
Cl(1B) Ti(2) O(2B) 85.1(2) yes
Cl(3B) Ti(2) O(2B) 84.5(2) yes
O(1B) Ti(2) O(2B) 78.9(2) yes
Ti(1) O(1) C(1) 114.6(5) yes
C(1) O(1) C(2) 110.5(6) no
Ti(1) O(2) C(5) 123.1(5) yes
O(1) C(2) C(3) 111.1(6) no
C(2) C(3) C(6) 108.4(7) no
C(2) C(3) C(10) 111.9(7) no
C(6) C(3) C(10) 108.6(8) no
C(3) C(6) C(7) 121.5(8) no
C(6) C(7) C(9) 107.5(10) no
C(3) C(10) C(11) 117.2(7) no
C(10) C(11) C(13) 110.0(8) no
Ti(2) O(1B) C(1B) 117.4(5) yes
C(1B) O(1B) C(2B) 111.5(7) no
Ti(2) O(2B) C(5B) 121.4(6) yes
O(1B) C(2B) C(3B) 111.8(7) no
C(2B) C(3B) C(6B) 111.1(7) no
C(2B) C(3B) C(10B) 108.9(8) no
C(6B) C(3B) C(10B) 109.4(7) no
C(3B) C(6B) C(7B) 118.3(8) no
C(6B) C(7B) C(9B) 112.7(8) no
C(3B) C(10B) C(11B) 118.4(8) no
C(10B) C(11B) C(13B) 108.3(10) no

loop_
_geom_bond_atom_site_label_1
_geom_bond_atom_site_label_2
_geom_bond_distance
_geom_bond_publ_flag
Ti(1) Cl(1) 2.306(5) yes
Ti(1) Cl(3) 2.295(5) yes
Ti(1) O(1) 2.179(7) yes
Ti(2) Cl(1B) 2.294(5) yes
Ti(2) Cl(3B) 2.330(5) yes
Ti(2) O(1B) 2.174(7) yes
O(1) C(1) 1.462(12) yes
O(2) C(4) 1.450(10) yes
C(2) C(3) 1.516(13) no
C(3) C(6) 1.574(12) no
C(6) C(7) 1.538(14) no
C(7) C(9) 1.525(16) no
C(11) C(12) 1.515(14) no
O(1B) C(1B) 1.431(13) yes
O(2B) C(4B) 1.451(11) yes
C(2B) C(3B) 1.517(14) no
C(3B) C(6B) 1.564(13) no
C(6B) C(7B) 1.532(13) no
C(7B) C(9B) 1.508(16) no
C(11B) C(12B) 1.476(19) no
Ti(1) Cl(2) 2.251(5) yes
Ti(1) O 1.808(7) yes
Ti(1) O(2) 2.166(7) yes
Ti(2) Cl(2B) 2.256(5) yes
Ti(2) O 1.796(7) yes
Ti(2) O(2B) 2.224(7) yes
O(1) C(2) 1.466(10) yes
O(2) C(5) 1.437(11) yes
C(3) C(4) 1.549(13) no
C(3) C(10) 1.566(13) no
C(7) C(8) 1.541(18) no
C(10) C(11) 1.551(13) no
C(11) C(13) 1.512(15) no
O(1B) C(2B) 1.451(11) yes
O(2B) C(5B) 1.441(12) yes
C(3B) C(4B) 1.528(12) no
C(3B) C(10B) 1.574(13) no
C(7B) C(8B) 1.518(15) no
C(10B) C(11B) 1.538(15) no
C(11B) C(13B) 1.53(2) no
